data_4336586
loop_
_publ_author_name
'Amanda H. Randolph'
'Nicholas J. Seewald'
'Karl Rickert'
'and Seth N. Brown'

_publ_section_title
;
 Tris(3,5-di-tert-butylcatecholato)molybdenum(VI): Lewis Acidity and
 Nonclassical Oxygen Atom Transfer Reactions
;
_journal_name_full 'Inorganic Chemistry'
_journal_page_first 12587
_journal_page_last 12598
_journal_paper_doi 10.1021/ic401736f
_journal_volume 52
_journal_year 2013
_chemical_formula_moiety 'C47 H65 Mo N O6, C2 H3 N'
_chemical_formula_sum 'C49 H68 Mo N2 O6'
_chemical_formula_weight 876.99
_chemical_name_common (3,5-tBu2Cat)3Mo(py)
_chemical_name_systematic
;
 Tris(3,5-di-tert-butylcatecholato)(pyridine)molybdenum(VI) 
acetonitrile solvate
;
_space_group_IT_number 2
_symmetry_cell_setting triclinic
_symmetry_space_group_name_Hall '-P 1'
_symmetry_space_group_name_H-M 'P -1'
_atom_sites_solution_hydrogens mixed
_atom_sites_solution_primary heavy
_atom_sites_solution_secondary difmap
_audit_creation_method SHELXL-97
_cell_angle_alpha 91.913(4)
_cell_angle_beta 95.778(4)
_cell_angle_gamma 101.514(4)
_cell_formula_units_Z 2
_cell_length_a 10.5873(17)
_cell_length_b 12.436(2)
_cell_length_c 18.282(3)
_cell_measurement_reflns_used 4260
_cell_measurement_temperature 120(2)
_cell_measurement_theta_max 23.09
_cell_measurement_theta_min 2.16
_cell_volume 2343.1(7)
_computing_cell_refinement 'APEX2/SAINT (Bruker, 2004)'
_computing_data_collection 'APEX2 (Bruker, 2004)'
_computing_data_reduction 'SAINT/XPREP (Bruker, 2004; Sheldrick, 2003)'
_computing_molecular_graphics 'XP (Sheldrick, 1998)'
_computing_publication_material 'XCIF (Sheldrick, 2001)'
_computing_structure_refinement 'SHELXL-97 (Sheldrick, 1997)'
_computing_structure_solution 'SHELXS-97 (Sheldrick, 1990)'
_diffrn_ambient_temperature 120(2)
_diffrn_detector_area_resol_mean 8.33
_diffrn_measured_fraction_theta_full 0.988
_diffrn_measured_fraction_theta_max 0.988
_diffrn_measurement_device_type 'Bruker APEX-II CCD'
_diffrn_measurement_method '\f and \w scans'
_diffrn_radiation_monochromator graphite
_diffrn_radiation_source 'fine-focus sealed tube'
_diffrn_radiation_type MoK\a
_diffrn_radiation_wavelength 0.71073
_diffrn_reflns_av_R_equivalents 0.0556
_diffrn_reflns_av_sigmaI/netI 0.0761
_diffrn_reflns_limit_h_max 13
_diffrn_reflns_limit_h_min -13
_diffrn_reflns_limit_k_max 15
_diffrn_reflns_limit_k_min -15
_diffrn_reflns_limit_l_max 22
_diffrn_reflns_limit_l_min -22
_diffrn_reflns_number 27516
_diffrn_reflns_theta_full 26.43
_diffrn_reflns_theta_max 26.43
_diffrn_reflns_theta_min 1.67
_exptl_absorpt_coefficient_mu 0.328
_exptl_absorpt_correction_T_max 0.9680
_exptl_absorpt_correction_T_min 0.8773
_exptl_absorpt_correction_type multi-scan
_exptl_absorpt_process_details
;
Blessing, R. H. (1995) Acta Cryst. A51, 33-38.

Sheldrick, G.M. (2008) SADABS v2008/1. Bruker AXS Inc. 
Madison, WI USA.
;
_exptl_crystal_colour blue
_exptl_crystal_density_diffrn 1.243
_exptl_crystal_description rod
_exptl_crystal_F_000 932
_exptl_crystal_recrystallization_method
;
 Crystals were grown by diffusion of acetonitrile into a
solution of the complex in benzene.
;
_exptl_crystal_size_max 0.41
_exptl_crystal_size_mid 0.12
_exptl_crystal_size_min 0.10
_refine_diff_density_max 0.389
_refine_diff_density_min -0.777
_refine_diff_density_rms 0.077
_refine_ls_extinction_method none
_refine_ls_goodness_of_fit_ref 1.012
_refine_ls_hydrogen_treatment mixed
_refine_ls_matrix_type full
_refine_ls_number_parameters 805
_refine_ls_number_reflns 9535
_refine_ls_number_restraints 0
_refine_ls_restrained_S_all 1.012
_refine_ls_R_factor_all 0.0701
_refine_ls_R_factor_gt 0.0419
_refine_ls_shift/su_max 0.002
_refine_ls_shift/su_mean 0.000
_refine_ls_structure_factor_coef Fsqd
_refine_ls_weighting_details 'calc w=1/[\s^2^(Fo^2^)+(0.0423P)^2^+0.0000P] where P=(Fo^2^+2Fc^2^)/3'
_refine_ls_weighting_scheme calc
_refine_ls_wR_factor_gt 0.0834
_refine_ls_wR_factor_ref 0.0929
_reflns_number_gt 7159
_reflns_number_total 9535
_reflns_threshold_expression >2sigma(I)
_cod_data_source_file ic401736f_si_002_2.cif
_cod_data_source_block mopy
_cod_database_code 4336586

loop_
_symmetry_equiv_pos_as_xyz
'x, y, z'
'-x, -y, -z'

loop_
_atom_site_label
_atom_site_type_symbol
_atom_site_fract_x
_atom_site_fract_y
_atom_site_fract_z
_atom_site_U_iso_or_equiv
_atom_site_adp_type
_atom_site_occupancy
_atom_site_symmetry_multiplicity
_atom_site_calc_flag
_atom_site_refinement_flags
_atom_site_disorder_assembly
_atom_site_disorder_group
Mo Mo 1.29738(2) 1.050387(19) 1.307954(14) 0.01526(8) Uani 1 1 d . . .
O11 O 1.23887(17) 1.04254(14) 1.40732(10) 0.0194(4) Uani 1 1 d . . .
O12 O 1.31928(17) 1.20697(14) 1.34064(10) 0.0168(4) Uani 1 1 d . . .
O21 O 1.11728(17) 1.07086(14) 1.27663(10) 0.0180(4) Uani 1 1 d . . .
O22 O 1.21733(16) 0.91582(14) 1.24663(10) 0.0168(4) Uani 1 1 d . . .
O31 O 1.33454(16) 1.11287(14) 1.21180(10) 0.0171(4) Uani 1 1 d . . .
O32 O 1.49068(16) 1.09467(14) 1.31707(10) 0.0169(4) Uani 1 1 d . . .
N N 1.3856(2) 0.91306(17) 1.35718(13) 0.0190(5) Uani 1 1 d . . .
C2 C 1.4113(3) 0.9033(2) 1.42963(17) 0.0222(7) Uani 1 1 d . . .
C3 C 1.4865(3) 0.8325(3) 1.45730(19) 0.0276(7) Uani 1 1 d . . .
C4 C 1.5353(3) 0.7673(2) 1.4100(2) 0.0301(8) Uani 1 1 d . . .
C5 C 1.5083(3) 0.7758(3) 1.3356(2) 0.0308(8) Uani 1 1 d . . .
C6 C 1.4355(3) 0.8511(2) 1.31157(19) 0.0267(7) Uani 1 1 d . . .
C11 C 1.2149(2) 1.1357(2) 1.43749(15) 0.0168(6) Uani 1 1 d . . .
C12 C 1.2578(2) 1.2283(2) 1.39865(14) 0.0155(6) Uani 1 1 d . . .
C13 C 1.2447(2) 1.3335(2) 1.42305(15) 0.0163(6) Uani 1 1 d . . .
C14 C 1.1891(3) 1.3376(2) 1.48869(16) 0.0187(6) Uani 1 1 d . . .
C15 C 1.1469(2) 1.2460(2) 1.52951(15) 0.0177(6) Uani 1 1 d . A .
C16 C 1.1589(3) 1.1430(2) 1.50212(16) 0.0189(6) Uani 1 1 d . . .
C17 C 1.2955(3) 1.4345(2) 1.38104(15) 0.0177(6) Uani 1 1 d . . .
C18 C 1.0876(3) 1.2580(2) 1.60184(15) 0.0219(6) Uani 1 1 d . . .
C21 C 1.0498(2) 1.0041(2) 1.22140(15) 0.0168(6) Uani 1 1 d . . .
C22 C 1.1050(2) 0.9136(2) 1.20452(15) 0.0162(6) Uani 1 1 d . . .
C23 C 1.0448(3) 0.8318(2) 1.15050(15) 0.0165(6) Uani 1 1 d . . .
C24 C 0.9273(3) 0.8467(2) 1.11546(17) 0.0212(6) Uani 1 1 d . . .
C25 C 0.8700(3) 0.9372(2) 1.13064(16) 0.0215(6) Uani 1 1 d . . .
C26 C 0.9330(3) 1.0167(2) 1.18384(16) 0.0198(6) Uani 1 1 d . . .
C27 C 1.1067(3) 0.7348(2) 1.13216(15) 0.0193(6) Uani 1 1 d . . .
C28 C 0.7366(3) 0.9417(2) 1.09056(18) 0.0289(7) Uani 1 1 d . . .
C31 C 1.4507(2) 1.1800(2) 1.21147(14) 0.0148(6) Uani 1 1 d . . .
C32 C 1.5406(2) 1.1674(2) 1.27037(15) 0.0158(6) Uani 1 1 d . . .
C33 C 1.6693(2) 1.2281(2) 1.27676(15) 0.0170(6) Uani 1 1 d . . .
C34 C 1.6970(3) 1.2997(2) 1.22129(16) 0.0194(6) Uani 1 1 d . . .
C35 C 1.6077(3) 1.3131(2) 1.16090(15) 0.0169(6) Uani 1 1 d . . .
C36 C 1.4832(3) 1.2529(2) 1.15694(16) 0.0179(6) Uani 1 1 d . . .
C37 C 1.7659(3) 1.2232(2) 1.34407(15) 0.0207(6) Uani 1 1 d . . .
C38 C 1.6504(3) 1.3961(2) 1.10360(16) 0.0222(6) Uani 1 1 d . . .
C171 C 1.2616(4) 1.5380(3) 1.4145(2) 0.0304(8) Uani 1 1 d . . .
C172 C 1.2373(3) 1.4195(3) 1.30077(18) 0.0272(7) Uani 1 1 d . . .
C173 C 1.4440(3) 1.4509(3) 1.3840(2) 0.0264(7) Uani 1 1 d . . .
C181 C 1.1496(6) 1.3656(4) 1.6433(3) 0.0439(15) Uani 0.800(6) 1 d P A 1
H18A H 1.117(4) 1.372(3) 1.687(2) 0.038(12) Uiso 0.800(6) 1 d P A 1
H18B H 1.129(6) 1.430(5) 1.616(3) 0.08(2) Uiso 0.800(6) 1 d P A 1
H18C H 1.252(5) 1.371(4) 1.655(3) 0.072(17) Uiso 0.800(6) 1 d P A 1
C182 C 1.1095(5) 1.1643(5) 1.6539(3) 0.0371(12) Uani 0.800(6) 1 d P A 1
H18D H 1.205(4) 1.164(3) 1.665(2) 0.042(12) Uiso 0.800(6) 1 d P A 1
H18E H 1.085(4) 1.182(3) 1.705(2) 0.046(12) Uiso 0.800(6) 1 d P A 1
H18F H 1.053(5) 1.090(4) 1.630(3) 0.083(19) Uiso 0.800(6) 1 d P A 1
C183 C 0.9429(4) 1.2469(5) 1.5864(3) 0.0347(11) Uani 0.800(6) 1 d P A 1
H18G H 0.906(3) 1.262(3) 1.638(2) 0.028(10) Uiso 0.800(6) 1 d P A 1
H18H H 0.938(4) 1.312(4) 1.558(2) 0.050(14) Uiso 0.800(6) 1 d P A 1
H18I H 0.904(4) 1.172(4) 1.559(3) 0.049(14) Uiso 0.800(6) 1 d P A 1
C184 C 0.946(2) 1.194(2) 1.5930(13) 0.0439(15) Uani 0.200(6) 1 d P A 2
H18J H 0.8996 1.2165 1.5488 0.066 Uiso 0.200(6) 1 calc PR A 2
H18K H 0.9040 1.2104 1.6363 0.066 Uiso 0.200(6) 1 calc PR A 2
H18L H 0.9443 1.1152 1.5883 0.066 Uiso 0.200(6) 1 calc PR A 2
C185 C 1.074(2) 1.3894(17) 1.6181(11) 0.0371(12) Uani 0.200(6) 1 d P A 2
H18M H 1.0230 1.4127 1.5761 0.056 Uiso 0.200(6) 1 calc PR A 2
H18N H 1.1604 1.4369 1.6253 0.056 Uiso 0.200(6) 1 calc PR A 2
H18O H 1.0303 1.3947 1.6625 0.056 Uiso 0.200(6) 1 calc PR A 2
C186 C 1.1641(18) 1.2332(18) 1.6663(10) 0.0347(11) Uani 0.200(6) 1 d P A 2
H18P H 1.1200 1.2428 1.7099 0.052 Uiso 0.200(6) 1 calc PR A 2
H18Q H 1.2493 1.2828 1.6715 0.052 Uiso 0.200(6) 1 calc PR A 2
H18R H 1.1752 1.1570 1.6613 0.052 Uiso 0.200(6) 1 calc PR A 2
C271 C 1.0243(3) 0.6570(3) 1.07099(19) 0.0260(7) Uani 1 1 d . . .
C272 C 1.1244(3) 0.6689(3) 1.20014(18) 0.0271(7) Uani 1 1 d . . .
C273 C 1.2401(3) 0.7778(3) 1.10567(19) 0.0246(7) Uani 1 1 d . . .
C281 C 0.6339(4) 0.8559(4) 1.1224(3) 0.0612(13) Uani 1 1 d . . .
C282 C 0.7324(5) 0.9148(4) 1.0082(2) 0.0549(13) Uani 1 1 d . . .
C283 C 0.7042(4) 1.0550(3) 1.0999(3) 0.0467(11) Uani 1 1 d . . .
C371 C 1.9037(3) 1.2812(3) 1.3334(2) 0.0296(7) Uani 1 1 d . . .
C372 C 1.7705(3) 1.1042(3) 1.3616(2) 0.0327(8) Uani 1 1 d . . .
C373 C 1.7213(4) 1.2828(3) 1.40828(19) 0.0347(8) Uani 1 1 d . . .
C381 C 1.6487(4) 1.5112(3) 1.1348(2) 0.0367(8) Uani 1 1 d . . .
C382 C 1.5599(4) 1.3721(3) 1.0323(2) 0.0350(8) Uani 1 1 d . . .
C383 C 1.7872(3) 1.3917(3) 1.08485(19) 0.0294(7) Uani 1 1 d . . .
N4 N 0.7636(3) 0.5687(3) 0.91484(18) 0.0497(8) Uani 1 1 d . . .
C41 C 0.8224(3) 0.6469(3) 0.89438(18) 0.0319(8) Uani 1 1 d . . .
C42 C 0.8953(4) 0.7471(3) 0.8679(2) 0.0364(8) Uani 1 1 d . . .
H2 H 1.374(2) 0.9444(19) 1.4607(13) 0.002(6) Uiso 1 1 d . . .
H3 H 1.497(3) 0.829(2) 1.5065(16) 0.022(8) Uiso 1 1 d . . .
H4 H 1.589(3) 0.720(2) 1.4266(16) 0.031(8) Uiso 1 1 d . . .
H5 H 1.547(3) 0.737(2) 1.3020(16) 0.025(8) Uiso 1 1 d . . .
H6 H 1.420(3) 0.860(2) 1.2616(17) 0.031(9) Uiso 1 1 d . . .
H14 H 1.177(2) 1.402(2) 1.5050(14) 0.011(7) Uiso 1 1 d . . .
H16 H 1.132(2) 1.084(2) 1.5249(14) 0.010(7) Uiso 1 1 d . . .
H24 H 0.886(3) 0.797(2) 1.0816(17) 0.028(9) Uiso 1 1 d . . .
H26 H 0.900(2) 1.075(2) 1.1986(14) 0.010(7) Uiso 1 1 d . . .
H34 H 1.781(3) 1.343(2) 1.2222(15) 0.022(8) Uiso 1 1 d . . .
H36 H 1.421(3) 1.257(2) 1.1196(16) 0.023(8) Uiso 1 1 d . . .
H17A H 1.288(3) 1.600(2) 1.3813(16) 0.030(8) Uiso 1 1 d . . .
H17B H 1.170(3) 1.530(2) 1.4181(16) 0.031(9) Uiso 1 1 d . . .
H17C H 1.307(3) 1.558(3) 1.464(2) 0.043(10) Uiso 1 1 d . . .
H17D H 1.254(3) 1.355(3) 1.2776(18) 0.043(10) Uiso 1 1 d . . .
H17E H 1.271(3) 1.482(2) 1.2716(16) 0.028(8) Uiso 1 1 d . . .
H17F H 1.146(3) 1.417(2) 1.2953(15) 0.026(8) Uiso 1 1 d . . .
H17G H 1.483(3) 1.459(3) 1.4341(18) 0.037(10) Uiso 1 1 d . . .
H17H H 1.469(3) 1.384(2) 1.3617(16) 0.029(8) Uiso 1 1 d . . .
H17I H 1.479(3) 1.512(2) 1.3574(15) 0.018(7) Uiso 1 1 d . . .
H27A H 1.066(3) 0.595(2) 1.0599(15) 0.024(8) Uiso 1 1 d . . .
H27B H 0.937(3) 0.627(3) 1.0855(18) 0.044(10) Uiso 1 1 d . . .
H27C H 1.019(2) 0.696(2) 1.0267(16) 0.016(7) Uiso 1 1 d . . .
H27D H 1.165(3) 0.606(3) 1.1887(17) 0.036(9) Uiso 1 1 d . . .
H27E H 1.041(3) 0.635(2) 1.2146(16) 0.028(8) Uiso 1 1 d . . .
H27F H 1.185(3) 0.711(2) 1.2440(16) 0.021(7) Uiso 1 1 d . . .
H27G H 1.228(3) 0.814(2) 1.0635(17) 0.027(9) Uiso 1 1 d . . .
H27H H 1.298(3) 0.833(3) 1.1426(17) 0.037(9) Uiso 1 1 d . . .
H27I H 1.276(2) 0.712(2) 1.0914(13) 0.005(6) Uiso 1 1 d . . .
H28A H 0.639(4) 0.893(3) 1.170(2) 0.054(13) Uiso 1 1 d . . .
H28B H 0.544(4) 0.859(3) 1.096(2) 0.064(12) Uiso 1 1 d . . .
H28C H 0.649(4) 0.779(4) 1.118(2) 0.090(16) Uiso 1 1 d . . .
H28D H 0.744(4) 0.841(3) 0.998(2) 0.062(12) Uiso 1 1 d . . .
H28E H 0.646(4) 0.923(3) 0.9844(19) 0.050(10) Uiso 1 1 d . . .
H28F H 0.798(4) 0.956(4) 0.986(2) 0.075(17) Uiso 1 1 d . . .
H28G H 0.690(3) 1.069(3) 1.154(2) 0.057(12) Uiso 1 1 d . . .
H28H H 0.776(3) 1.113(3) 1.0849(18) 0.043(11) Uiso 1 1 d . . .
H28I H 0.622(3) 1.057(3) 1.0730(19) 0.044(10) Uiso 1 1 d . . .
H37A H 1.964(3) 1.276(2) 1.3788(18) 0.036(9) Uiso 1 1 d . . .
H37B H 1.935(3) 1.249(2) 1.2884(18) 0.034(9) Uiso 1 1 d . . .
H37C H 1.911(3) 1.356(3) 1.3257(16) 0.029(9) Uiso 1 1 d . . .
H37D H 1.686(4) 1.063(3) 1.378(2) 0.061(12) Uiso 1 1 d . . .
H37E H 1.795(3) 1.063(2) 1.3171(18) 0.036(9) Uiso 1 1 d . . .
H37F H 1.829(3) 1.106(3) 1.4018(19) 0.043(10) Uiso 1 1 d . . .
H37G H 1.724(3) 1.367(3) 1.4009(17) 0.041(9) Uiso 1 1 d . . .
H37H H 1.634(3) 1.251(2) 1.4150(16) 0.028(8) Uiso 1 1 d . . .
H37I H 1.776(3) 1.274(3) 1.4530(19) 0.046(10) Uiso 1 1 d . . .
H38A H 1.560(3) 1.522(3) 1.1475(18) 0.042(10) Uiso 1 1 d . . .
H38B H 1.676(3) 1.564(3) 1.0985(18) 0.035(9) Uiso 1 1 d . . .
H38C H 1.708(3) 1.531(2) 1.1769(17) 0.021(8) Uiso 1 1 d . . .
H38D H 1.585(3) 1.420(3) 0.9975(18) 0.037(9) Uiso 1 1 d . . .
H38E H 1.477(3) 1.385(2) 1.0378(17) 0.032(9) Uiso 1 1 d . . .
H38F H 1.550(4) 1.290(3) 1.008(2) 0.072(13) Uiso 1 1 d . . .
H38G H 1.793(3) 1.319(3) 1.0686(17) 0.041(10) Uiso 1 1 d . . .
H38H H 1.856(3) 1.419(3) 1.1310(18) 0.040(9) Uiso 1 1 d . . .
H38I H 1.807(3) 1.437(2) 1.0427(17) 0.028(8) Uiso 1 1 d . . .
H42A H 0.942(4) 0.796(3) 0.907(2) 0.079(15) Uiso 1 1 d . . .
H42B H 0.841(4) 0.782(3) 0.839(2) 0.081(15) Uiso 1 1 d . . .
H42C H 0.966(4) 0.728(3) 0.845(2) 0.065(13) Uiso 1 1 d . . .

loop_
_atom_site_aniso_label
_atom_site_aniso_U_11
_atom_site_aniso_U_22
_atom_site_aniso_U_33
_atom_site_aniso_U_23
_atom_site_aniso_U_13
_atom_site_aniso_U_12
Mo 0.01321(13) 0.01542(12) 0.01646(14) 0.00232(9) 0.00057(9) 0.00157(9)
O11 0.0207(10) 0.0159(10) 0.0218(11) 0.0038(8) 0.0040(8) 0.0030(8)
O12 0.0163(10) 0.0161(10) 0.0175(11) 0.0024(8) 0.0025(8) 0.0013(8)
O21 0.0142(10) 0.0170(10) 0.0212(11) -0.0024(8) 0.0016(8) 0.0005(8)
O22 0.0151(10) 0.0160(10) 0.0191(11) 0.0020(8) 0.0008(8) 0.0027(8)
O31 0.0130(10) 0.0186(10) 0.0179(11) 0.0013(8) -0.0010(8) 0.0005(8)
O32 0.0142(10) 0.0178(10) 0.0183(11) 0.0040(8) 0.0016(8) 0.0015(8)
N 0.0157(12) 0.0173(12) 0.0223(14) 0.0028(10) -0.0002(10) 0.0000(10)
C2 0.0172(15) 0.0216(15) 0.0260(18) 0.0056(13) -0.0006(13) 0.0007(12)
C3 0.0195(16) 0.0322(18) 0.029(2) 0.0102(15) -0.0031(14) 0.0003(13)
C4 0.0153(16) 0.0215(16) 0.051(2) 0.0099(15) -0.0097(15) 0.0018(13)
C5 0.0241(17) 0.0260(17) 0.043(2) -0.0019(15) -0.0038(15) 0.0104(14)
C6 0.0256(17) 0.0279(17) 0.0266(19) 0.0003(14) -0.0012(14) 0.0079(14)
C11 0.0142(14) 0.0180(14) 0.0173(15) 0.0022(11) -0.0035(11) 0.0037(11)
C12 0.0111(13) 0.0206(14) 0.0142(15) 0.0036(11) -0.0004(11) 0.0025(11)
C13 0.0104(13) 0.0188(14) 0.0193(15) 0.0030(11) -0.0019(11) 0.0037(11)
C14 0.0157(15) 0.0210(15) 0.0203(16) -0.0007(12) -0.0008(12) 0.0074(12)
C15 0.0125(14) 0.0254(15) 0.0144(15) 0.0024(12) -0.0015(11) 0.0032(12)
C16 0.0160(15) 0.0201(15) 0.0203(16) 0.0054(12) 0.0018(12) 0.0020(12)
C17 0.0184(15) 0.0137(13) 0.0204(16) 0.0041(11) 0.0026(12) 0.0014(11)
C18 0.0183(15) 0.0287(16) 0.0187(16) 0.0015(12) 0.0029(12) 0.0044(13)
C21 0.0144(14) 0.0151(13) 0.0196(16) 0.0024(11) 0.0037(11) -0.0011(11)
C22 0.0142(14) 0.0172(14) 0.0175(15) 0.0053(11) 0.0032(11) 0.0027(11)
C23 0.0168(14) 0.0147(13) 0.0182(15) 0.0053(11) 0.0022(11) 0.0029(11)
C24 0.0181(15) 0.0208(15) 0.0231(17) -0.0027(13) -0.0015(13) 0.0027(12)
C25 0.0151(14) 0.0241(15) 0.0242(17) 0.0011(12) -0.0013(12) 0.0032(12)
C26 0.0163(15) 0.0183(15) 0.0254(17) 0.0006(12) 0.0029(12) 0.0045(12)
C27 0.0195(15) 0.0182(14) 0.0211(16) -0.0004(12) 0.0033(12) 0.0056(12)
C28 0.0206(16) 0.0278(17) 0.037(2) -0.0058(14) -0.0089(14) 0.0082(13)
C31 0.0120(13) 0.0151(13) 0.0174(15) 0.0000(11) 0.0021(11) 0.0026(11)
C32 0.0162(14) 0.0140(13) 0.0178(15) 0.0015(11) 0.0035(11) 0.0038(11)
C33 0.0143(14) 0.0185(14) 0.0176(15) 0.0004(11) -0.0006(11) 0.0033(11)
C34 0.0160(15) 0.0191(15) 0.0217(16) 0.0007(12) 0.0041(12) -0.0004(12)
C35 0.0190(15) 0.0152(13) 0.0165(15) 0.0011(11) 0.0033(12) 0.0027(11)
C36 0.0167(15) 0.0219(15) 0.0147(15) -0.0002(12) -0.0025(12) 0.0050(12)
C37 0.0158(15) 0.0270(16) 0.0183(16) 0.0037(12) -0.0004(12) 0.0030(12)
C38 0.0222(16) 0.0217(15) 0.0227(17) 0.0070(12) 0.0050(13) 0.0023(12)
C171 0.037(2) 0.0184(16) 0.039(2) 0.0066(15) 0.0114(17) 0.0093(15)
C172 0.0296(19) 0.0254(18) 0.0267(19) 0.0097(14) -0.0018(15) 0.0067(15)
C173 0.0187(16) 0.0225(17) 0.036(2) 0.0041(15) 0.0030(15) -0.0018(13)
C181 0.058(4) 0.041(3) 0.025(3) -0.011(2) 0.019(3) -0.013(3)
C182 0.047(3) 0.049(3) 0.024(2) 0.016(2) 0.016(2) 0.023(3)
C183 0.025(2) 0.051(3) 0.030(3) -0.001(3) 0.0063(18) 0.011(2)
C184 0.058(4) 0.041(3) 0.025(3) -0.011(2) 0.019(3) -0.013(3)
C185 0.047(3) 0.049(3) 0.024(2) 0.016(2) 0.016(2) 0.023(3)
C186 0.025(2) 0.051(3) 0.030(3) -0.001(3) 0.0063(18) 0.011(2)
C271 0.0274(18) 0.0209(16) 0.030(2) -0.0038(14) 0.0005(14) 0.0067(14)
C272 0.035(2) 0.0212(16) 0.0269(19) 0.0043(14) 0.0053(15) 0.0092(15)
C273 0.0220(17) 0.0292(17) 0.0231(18) -0.0030(15) 0.0061(14) 0.0053(14)
C281 0.019(2) 0.062(3) 0.099(4) 0.000(3) -0.003(2) 0.006(2)
C282 0.050(3) 0.072(3) 0.046(3) -0.024(2) -0.026(2) 0.040(3)
C283 0.036(2) 0.046(2) 0.057(3) -0.017(2) -0.026(2) 0.024(2)
C371 0.0175(16) 0.036(2) 0.033(2) 0.0032(16) -0.0029(15) 0.0011(14)
C372 0.0216(18) 0.0330(19) 0.043(2) 0.0108(17) -0.0073(17) 0.0075(15)
C373 0.029(2) 0.057(2) 0.0202(19) -0.0009(16) -0.0035(15) 0.0152(18)
C381 0.046(2) 0.0241(18) 0.042(2) 0.0077(17) 0.012(2) 0.0057(16)
C382 0.034(2) 0.041(2) 0.030(2) 0.0178(17) 0.0062(16) 0.0019(17)
C383 0.0302(19) 0.0302(19) 0.028(2) 0.0070(15) 0.0095(15) 0.0024(15)
N4 0.0448(19) 0.048(2) 0.057(2) 0.0206(16) 0.0062(16) 0.0070(16)
C41 0.0255(18) 0.041(2) 0.031(2) 0.0086(16) -0.0003(14) 0.0117(16)
C42 0.031(2) 0.042(2) 0.035(2) 0.0118(18) 0.0010(17) 0.0039(17)

loop_
_atom_type_symbol
_atom_type_description
_atom_type_scat_dispersion_real
_atom_type_scat_dispersion_imag
_atom_type_scat_source
C C 0.0033 0.0016 'International Tables Vol C Tables 4.2.6.8 and 6.1.1.4'
H H 0.0000 0.0000 'International Tables Vol C Tables 4.2.6.8 and 6.1.1.4'
N N 0.0061 0.0033 'International Tables Vol C Tables 4.2.6.8 and 6.1.1.4'
O O 0.0106 0.0060 'International Tables Vol C Tables 4.2.6.8 and 6.1.1.4'
Mo Mo -1.6832 0.6857 'International Tables Vol C Tables 4.2.6.8 and 6.1.1.4'

loop_
_geom_angle_atom_site_label_1
_geom_angle_atom_site_label_2
_geom_angle_atom_site_label_3
_geom_angle
O22 Mo O11 110.86(8)
O22 Mo O12 154.86(7)
O11 Mo O12 77.06(7)
O22 Mo O31 83.78(7)
O11 Mo O31 157.91(7)
O12 Mo O31 82.98(7)
O22 Mo O32 117.01(7)
O11 Mo O32 109.32(7)
O12 Mo O32 80.15(7)
O31 Mo O32 75.98(7)
O22 Mo O21 76.07(7)
O11 Mo O21 84.11(7)
O12 Mo O21 81.28(7)
O31 Mo O21 83.59(7)
O32 Mo O21 153.82(7)
O22 Mo N 73.83(8)
O11 Mo N 76.86(8)
O12 Mo N 131.08(8)
O31 Mo N 124.26(8)
O32 Mo N 70.62(7)
O21 Mo N 135.39(8)
C11 O11 Mo 116.73(16)
C12 O12 Mo 116.32(15)
C21 O21 Mo 116.82(16)
C22 O22 Mo 118.63(15)
C31 O31 Mo 115.61(16)
C32 O32 Mo 116.45(16)
C6 N C2 117.7(3)
C6 N Mo 117.3(2)
C2 N Mo 123.90(19)
N C2 C3 122.2(3)
N C2 H2 117.2(14)
C3 C2 H2 120.6(15)
C4 C3 C2 119.8(3)
C4 C3 H3 123.4(18)
C2 C3 H3 116.7(18)
C3 C4 C5 118.4(3)
C3 C4 H4 122.4(19)
C5 C4 H4 119.1(19)
C4 C5 C6 118.7(3)
C4 C5 H5 120.2(17)
C6 C5 H5 120.7(18)
N C6 C5 123.1(3)
N C6 H6 117.6(19)
C5 C6 H6 119.3(19)
O11 C11 C16 124.9(2)
O11 C11 C12 113.3(2)
C16 C11 C12 121.7(3)
O12 C12 C11 113.5(2)
O12 C12 C13 124.9(2)
C11 C12 C13 121.5(2)
C14 C13 C12 115.0(2)
C14 C13 C17 124.1(2)
C12 C13 C17 120.8(2)
C13 C14 C15 124.7(3)
C13 C14 H14 117.5(17)
C15 C14 H14 117.8(17)
C16 C15 C14 118.2(3)
C16 C15 C18 120.5(2)
C14 C15 C18 121.3(2)
C11 C16 C15 118.9(3)
C11 C16 H16 119.9(17)
C15 C16 H16 121.2(17)
C172 C17 C13 110.7(2)
C172 C17 C171 108.0(2)
C13 C17 C171 111.4(2)
C172 C17 C173 108.8(3)
C13 C17 C173 109.0(2)
C171 C17 C173 108.8(2)
C186 C18 C183 130.0(8)
C186 C18 C181 72.6(9)
C183 C18 C181 111.2(4)
C186 C18 C15 114.5(7)
C183 C18 C15 110.0(3)
C181 C18 C15 111.2(3)
C186 C18 C184 114.0(13)
C183 C18 C184 25.6(10)
C181 C18 C184 130.5(10)
C15 C18 C184 109.3(9)
C186 C18 C182 36.1(9)
C183 C18 C182 106.4(3)
C181 C18 C182 106.9(4)
C15 C18 C182 111.0(3)
C184 C18 C182 83.4(10)
C186 C18 C185 104.6(11)
C183 C18 C185 79.4(8)
C181 C18 C185 35.3(8)
C15 C18 C185 110.4(7)
C184 C18 C185 103.4(12)
C182 C18 C185 132.8(8)
O21 C21 C26 125.3(2)
O21 C21 C22 113.8(2)
C26 C21 C22 120.9(2)
O22 C22 C23 126.0(2)
O22 C22 C21 112.1(2)
C23 C22 C21 122.0(2)
C24 C23 C22 115.2(2)
C24 C23 C27 123.5(2)
C22 C23 C27 121.3(2)
C23 C24 C25 124.2(3)
C23 C24 H24 118.2(19)
C25 C24 H24 118(2)
C26 C25 C24 118.9(3)
C26 C25 C28 121.8(2)
C24 C25 C28 119.3(2)
C25 C26 C21 118.8(3)
C25 C26 H26 123.9(16)
C21 C26 H26 117.1(16)
C272 C27 C23 110.4(2)
C272 C27 C271 108.1(3)
C23 C27 C271 112.0(2)
C272 C27 C273 109.1(2)
C23 C27 C273 109.4(2)
C271 C27 C273 107.8(2)
C283 C28 C282 107.6(3)
C283 C28 C281 109.5(3)
C282 C28 C281 109.0(4)
C283 C28 C25 111.9(3)
C282 C28 C25 110.7(3)
C281 C28 C25 108.2(3)
O31 C31 C36 124.5(2)
O31 C31 C32 113.5(2)
C36 C31 C32 122.0(2)
O32 C32 C31 113.0(2)
O32 C32 C33 126.0(2)
C31 C32 C33 121.0(2)
C34 C33 C32 115.0(2)
C34 C33 C37 122.8(2)
C32 C33 C37 121.9(2)
C33 C34 C35 124.9(3)
C33 C34 H34 119.4(17)
C35 C34 H34 115.8(17)
C36 C35 C34 118.3(3)
C36 C35 C38 122.0(2)
C34 C35 C38 119.7(2)
C35 C36 C31 118.8(3)
C35 C36 H36 123.2(19)
C31 C36 H36 118.0(19)
C371 C37 C33 112.4(2)
C371 C37 C373 108.4(3)
C33 C37 C373 106.6(2)
C371 C37 C372 107.3(2)
C33 C37 C372 111.5(2)
C373 C37 C372 110.7(3)
C382 C38 C381 109.1(3)
C382 C38 C35 111.2(2)
C381 C38 C35 108.6(3)
C382 C38 C383 107.4(3)
C381 C38 C383 109.4(3)
C35 C38 C383 111.1(2)
C17 C171 H17A 108.0(17)
C17 C171 H17B 112.4(18)
H17A C171 H17B 108(2)
C17 C171 H17C 111.4(19)
H17A C171 H17C 109(3)
H17B C171 H17C 108(3)
C17 C172 H17D 111.5(19)
C17 C172 H17E 112.6(18)
H17D C172 H17E 108(3)
C17 C172 H17F 112.5(18)
H17D C172 H17F 109(3)
H17E C172 H17F 103(2)
C17 C173 H17G 110(2)
C17 C173 H17H 110.2(17)
H17G C173 H17H 106(2)
C17 C173 H17I 111.2(16)
H17G C173 H17I 110(3)
H17H C173 H17I 108(2)
C18 C181 H18A 112(3)
C18 C181 H18B 111(4)
H18A C181 H18B 104(4)
C18 C181 H18C 110(3)
H18A C181 H18C 107(4)
H18B C181 H18C 113(4)
C18 C182 H18D 111(2)
C18 C182 H18E 109(2)
H18D C182 H18E 101(3)
C18 C182 H18F 108(3)
H18D C182 H18F 115(4)
H18E C182 H18F 112(4)
C18 C183 H18G 107.5(19)
C18 C183 H18H 101(3)
H18G C183 H18H 106(3)
C18 C183 H18I 109(3)
H18G C183 H18I 117(3)
H18H C183 H18I 116(4)
C18 C184 H18J 109.5
C18 C184 H18K 109.5
H18J C184 H18K 109.5
C18 C184 H18L 109.5
H18J C184 H18L 109.5
H18K C184 H18L 109.5
C18 C185 H18M 109.5
C18 C185 H18N 109.5
H18M C185 H18N 109.5
C18 C185 H18O 109.5
H18M C185 H18O 109.5
H18N C185 H18O 109.5
C18 C186 H18P 109.5
C18 C186 H18Q 109.5
H18P C186 H18Q 109.5
C18 C186 H18R 109.5
H18P C186 H18R 109.5
H18Q C186 H18R 109.5
C27 C271 H27A 110.9(16)
C27 C271 H27B 111.0(19)
H27A C271 H27B 108(2)
C27 C271 H27C 108.8(16)
H27A C271 H27C 107(2)
H27B C271 H27C 112(2)
C27 C272 H27D 110.7(18)
C27 C272 H27E 110.5(18)
H27D C272 H27E 104(2)
C27 C272 H27F 115.4(16)
H27D C272 H27F 104(2)
H27E C272 H27F 112(2)
C27 C273 H27G 108.7(19)
C27 C273 H27H 111.7(18)
H27G C273 H27H 106(3)
C27 C273 H27I 107.6(14)
H27G C273 H27I 107(2)
H27H C273 H27I 116(2)
C28 C281 H28A 97(2)
C28 C281 H28B 109(2)
H28A C281 H28B 106(3)
C28 C281 H28C 114(3)
H28A C281 H28C 121(4)
H28B C281 H28C 109(3)
C28 C282 H28D 112(2)
C28 C282 H28E 108(2)
H28D C282 H28E 110(3)
C28 C282 H28F 114(3)
H28D C282 H28F 102(3)
H28E C282 H28F 111(3)
C28 C283 H28G 109(2)
C28 C283 H28H 110.2(19)
H28G C283 H28H 111(3)
C28 C283 H28I 110(2)
H28G C283 H28I 104(3)
H28H C283 H28I 112(3)
C37 C371 H37A 109.8(18)
C37 C371 H37B 111.6(18)
H37A C371 H37B 110(2)
C37 C371 H37C 113.1(19)
H37A C371 H37C 106(3)
H37B C371 H37C 105(3)
C37 C372 H37D 112(2)
C37 C372 H37E 110.6(17)
H37D C372 H37E 110(3)
C37 C372 H37F 108(2)
H37D C372 H37F 104(3)
H37E C372 H37F 111(3)
C37 C373 H37G 113.9(18)
C37 C373 H37H 110.9(18)
H37G C373 H37H 106(2)
C37 C373 H37I 108(2)
H37G C373 H37I 110(3)
H37H C373 H37I 108(3)
C38 C381 H38A 114.3(19)
C38 C381 H38B 108.9(18)
H38A C381 H38B 107(2)
C38 C381 H38C 111.6(18)
H38A C381 H38C 108(3)
H38B C381 H38C 106(3)
C38 C382 H38D 112(2)
C38 C382 H38E 112.3(19)
H38D C382 H38E 101(3)
C38 C382 H38F 114(2)
H38D C382 H38F 108(3)
H38E C382 H38F 109(3)
C38 C383 H38G 111(2)
C38 C383 H38H 110.4(17)
H38G C383 H38H 110(2)
C38 C383 H38I 109.4(17)
H38G C383 H38I 105(3)
H38H C383 H38I 111(3)
N4 C41 C42 179.1(4)
C41 C42 H42A 112(3)
C41 C42 H42B 111(3)
H42A C42 H42B 110(4)
C41 C42 H42C 108(2)
H42A C42 H42C 100(3)
H42B C42 H42C 115(3)

loop_
_geom_bond_atom_site_label_1
_geom_bond_atom_site_label_2
_geom_bond_distance
Mo O22 1.9731(18)
Mo O11 1.9767(19)
Mo O12 1.9792(18)
Mo O31 1.9893(18)
Mo O32 1.9987(18)
Mo O21 2.0030(18)
Mo N 2.274(2)
O11 C11 1.347(3)
O12 C12 1.345(3)
O21 C21 1.335(3)
O22 C22 1.345(3)
O31 C31 1.342(3)
O32 C32 1.333(3)
N C6 1.333(4)
N C2 1.340(4)
C2 C3 1.375(4)
C2 H2 0.92(2)
C3 C4 1.373(4)
C3 H3 0.90(3)
C4 C5 1.374(5)
C4 H4 0.94(3)
C5 C6 1.381(4)
C5 H5 0.94(3)
C6 H6 0.92(3)
C11 C16 1.382(4)
C11 C12 1.396(4)
C12 C13 1.406(4)
C13 C14 1.393(4)
C13 C17 1.528(4)
C14 C15 1.405(4)
C14 H14 0.89(3)
C15 C16 1.394(4)
C15 C18 1.535(4)
C16 H16 0.87(3)
C17 C172 1.524(4)
C17 C171 1.528(4)
C17 C173 1.539(4)
C18 C186 1.439(17)
C18 C183 1.508(5)
C18 C181 1.509(5)
C18 C184 1.54(2)
C18 C182 1.566(5)
C18 C185 1.69(2)
C21 C26 1.393(4)
C21 C22 1.406(4)
C22 C23 1.401(4)
C23 C24 1.389(4)
C23 C27 1.527(4)
C24 C25 1.414(4)
C24 H24 0.87(3)
C25 C26 1.382(4)
C25 C28 1.537(4)
C26 H26 0.91(2)
C27 C272 1.527(4)
C27 C271 1.531(4)
C27 C273 1.538(4)
C28 C283 1.524(4)
C28 C282 1.525(5)
C28 C281 1.537(6)
C31 C36 1.392(4)
C31 C32 1.398(4)
C32 C33 1.411(4)
C33 C34 1.387(4)
C33 C37 1.530(4)
C34 C35 1.416(4)
C34 H34 0.94(3)
C35 C36 1.374(4)
C35 C38 1.532(4)
C36 H36 0.91(3)
C37 C371 1.527(4)
C37 C373 1.531(4)
C37 C372 1.534(4)
C38 C382 1.522(5)
C38 C381 1.528(4)
C38 C383 1.533(4)
C171 H17A 1.01(3)
C171 H17B 0.96(3)
C171 H17C 0.97(3)
C172 H17D 0.95(3)
C172 H17E 0.98(3)
C172 H17F 0.95(3)
C173 H17G 0.96(3)
C173 H17H 1.00(3)
C173 H17I 0.95(3)
C181 H18A 0.92(4)
C181 H18B 1.01(6)
C181 H18C 1.07(5)
C182 H18D 1.01(4)
C182 H18E 1.02(4)
C182 H18F 1.04(6)
C183 H18G 1.08(4)
C183 H18H 0.99(4)
C183 H18I 1.03(5)
C184 H18J 0.9800
C184 H18K 0.9800
C184 H18L 0.9800
C185 H18M 0.9800
C185 H18N 0.9800
C185 H18O 0.9800
C186 H18P 0.9800
C186 H18Q 0.9800
C186 H18R 0.9800
C271 H27A 0.99(3)
C271 H27B 0.99(4)
C271 H27C 0.96(3)
C272 H27D 0.99(3)
C272 H27E 0.96(3)
C272 H27F 1.03(3)
C273 H27G 0.92(3)
C273 H27H 1.01(3)
C273 H27I 1.01(2)
C281 H28A 0.97(4)
C281 H28B 1.03(4)
C281 H28C 1.00(5)
C282 H28D 0.96(4)
C282 H28E 1.00(4)
C282 H28F 0.92(4)
C283 H28G 1.02(4)
C283 H28H 1.00(4)
C283 H28I 0.96(3)
C371 H37A 1.01(3)
C371 H37B 1.02(3)
C371 H37C 0.94(3)
C372 H37D 1.02(4)
C372 H37E 1.03(3)
C372 H37F 0.91(3)
C373 H37G 1.06(3)
C373 H37H 0.95(3)
C373 H37I 0.97(3)
C381 H38A 1.03(3)
C381 H38B 0.98(3)
C381 H38C 0.93(3)
C382 H38D 0.91(3)
C382 H38E 0.94(3)
C382 H38F 1.07(4)
C383 H38G 0.96(3)
C383 H38H 1.06(3)
C383 H38I 0.99(3)
N4 C41 1.142(4)
C41 C42 1.453(5)
C42 H42A 0.96(4)
C42 H42B 0.93(4)
C42 H42C 0.96(4)
